data_7238824
loop_
_publ_author_name
'He, Chunlin'
'Zhang, Jiaheng'
'Parrish, Damon A.'
'Shreeve, Jean'ne M.'

_publ_section_title
;
 4-Chloro-3,5-dinitropyrazole: a precursor for promising insensitive
 energetic compounds
;
_journal_issue 8
_journal_name_full 'Journal of Materials Chemistry A'
_journal_page_first 2863
_journal_paper_doi 10.1039/c2ta01359b
_journal_volume 1
_journal_year 2013
_chemical_formula_moiety 'C3 H4 N6 O4'
_chemical_formula_sum 'C3 H4 N6 O4'
_chemical_formula_weight 188.12
_chemical_name_systematic
;
3,5-dinitro-1H-pyrazole-1,4-diamine
;
_space_group_IT_number 61
_space_group_name_Hall '-P 2ac 2ab'
_space_group_name_H-M_alt 'P b c a'
_symmetry_cell_setting orthorhombic
_symmetry_space_group_name_H-M 'P b c a'
_atom_sites_solution_hydrogens geom
_atom_sites_solution_primary direct
_atom_sites_solution_secondary difmap
_audit_creation_date 2012-10-16
_audit_creation_method 'from SHELXTL CIF, local template and enCIFer'
_cell_angle_alpha 90.00
_cell_angle_beta 90.00
_cell_angle_gamma 90.00
_cell_formula_units_Z 8
_cell_length_a 6.4359(4)
_cell_length_b 12.7184(7)
_cell_length_c 15.8769(10)
_cell_measurement_temperature 150(2)
_cell_volume 1299.59(14)
_computing_cell_refinement 'Bruker APEX2 v2010.3-0 (Bruker, 2009)'
_computing_data_collection 'Bruker APEX2 v2010.3-0 (Bruker, 2009)'
_computing_data_reduction
;
Bruker SAINT v7.68A (Bruker, 2009), Bruker XPREP v2008/2 (Bruker, 2008)
;
_computing_molecular_graphics 'Bruker SHELXTL v2008/4 (Bruker, 2008)'
_computing_publication_material 'Bruker SHELXTL v2008/4 (Bruker, 2008)'
_computing_structure_refinement 'Bruker SHELXTL v2008/4 (Bruker, 2008)'
_computing_structure_solution 'Bruker SHELXTL v2008/4 (Bruker, 2008)'
_diffrn_ambient_temperature 150(2)
_diffrn_measured_fraction_theta_full 0.995
_diffrn_measured_fraction_theta_max 0.995
_diffrn_measurement_device_type 'Bruker SMART APEX II CCD'
_diffrn_measurement_method '\w scans'
_diffrn_radiation_monochromator graphite
_diffrn_radiation_source 'fine focus sealed tube'
_diffrn_radiation_type MoK\a
_diffrn_radiation_wavelength 0.71073
_diffrn_reflns_av_R_equivalents 0.0199
_diffrn_reflns_av_sigmaI/netI 0.0114
_diffrn_reflns_limit_h_max 8
_diffrn_reflns_limit_h_min -8
_diffrn_reflns_limit_k_max 15
_diffrn_reflns_limit_k_min -15
_diffrn_reflns_limit_l_max 18
_diffrn_reflns_limit_l_min -19
_diffrn_reflns_number 11406
_diffrn_reflns_theta_full 26.53
_diffrn_reflns_theta_max 26.53
_diffrn_reflns_theta_min 2.57
_exptl_absorpt_coefficient_mu 0.175
_exptl_absorpt_correction_T_max 0.9759
_exptl_absorpt_correction_T_min 0.9269
_exptl_absorpt_correction_type multi-scan
_exptl_absorpt_process_details 'SADABS v2008/1 (Bruker, 2008)'
_exptl_crystal_colour orange
_exptl_crystal_density_diffrn 1.923
_exptl_crystal_density_method 'not measured'
_exptl_crystal_description plate
_exptl_crystal_F_000 768
_exptl_crystal_size_max 0.44
_exptl_crystal_size_mid 0.32
_exptl_crystal_size_min 0.14
_refine_diff_density_max 0.287
_refine_diff_density_min -0.225
_refine_diff_density_rms 0.046
_refine_ls_extinction_method none
_refine_ls_goodness_of_fit_ref 1.063
_refine_ls_hydrogen_treatment mixed
_refine_ls_matrix_type full
_refine_ls_number_parameters 130
_refine_ls_number_reflns 1333
_refine_ls_number_restraints 6
_refine_ls_restrained_S_all 1.064
_refine_ls_R_factor_all 0.0304
_refine_ls_R_factor_gt 0.0286
_refine_ls_shift/su_max 0.000
_refine_ls_shift/su_mean 0.000
_refine_ls_structure_factor_coef Fsqd
_refine_ls_weighting_details 'calc w=1/[\s^2^(Fo^2^)+(0.0445P)^2^+0.5345P] where P=(Fo^2^+2Fc^2^)/3'
_refine_ls_weighting_scheme calc
_refine_ls_wR_factor_gt 0.0768
_refine_ls_wR_factor_ref 0.0784
_reflns_number_gt 1246
_reflns_number_total 1333
_reflns_threshold_expression I>2\s(I)
_cod_data_source_file c2ta01359b.txt
_cod_data_source_block shrv214
_cod_depositor_comments
;
The following automatic conversions were performed:

data item '_symmetry_cell_setting' value 'Orthorhombic' was changed
to 'orthorhombic' in accordance with the
/home/saulius/struct/COD-crude-data/automatic-downloads/DataCite-retrospective/RSC/depositions/lib/dictionaries/cif_core.dic
dictionary named 'cif_core.dic' version 2.4.2 last updated on
2011-04-26.

Automatic conversion script
Id: cif_fix_values 6909 2019-04-08 15:41:33Z antanas 
;
_cod_original_sg_symbol_H-M Pbca
_cod_database_code 7238824

loop_
_symmetry_equiv_pos_as_xyz
'x, y, z'
'x+1/2, -y+1/2, -z'
'-x, y+1/2, -z+1/2'
'-x+1/2, -y, z+1/2'
'-x, -y, -z'
'-x-1/2, y-1/2, z'
'x, -y-1/2, z-1/2'
'x-1/2, y, -z-1/2'

loop_
_atom_site_label
_atom_site_type_symbol
_atom_site_fract_x
_atom_site_fract_y
_atom_site_fract_z
_atom_site_U_iso_or_equiv
_atom_site_adp_type
_atom_site_occupancy
_atom_site_symmetry_multiplicity
_atom_site_calc_flag
_atom_site_refinement_flags
N1 N 0.09111(15) 0.68916(7) 0.34426(6) 0.0160(2) Uani 1 1 d .
N2 N 0.09361(16) 0.73938(7) 0.41600(6) 0.0168(2) Uani 1 1 d .
C3 C 0.15431(17) 0.66657(9) 0.47309(7) 0.0165(3) Uani 1 1 d .
C4 C 0.19505(17) 0.56724(9) 0.43769(8) 0.0171(3) Uani 1 1 d .
C5 C 0.14942(18) 0.58561(9) 0.35256(7) 0.0175(3) Uani 1 1 d .
N6 N 0.00051(17) 0.73497(8) 0.27367(6) 0.0195(2) Uani 1 1 d D
H6A H 0.082(2) 0.7253(12) 0.2318(8) 0.029 Uiso 1 1 d D
H6B H -0.012(3) 0.8006(8) 0.2856(9) 0.029 Uiso 1 1 d D
N7 N 0.16112(15) 0.69308(8) 0.55897(6) 0.0189(2) Uani 1 1 d .
O8 O 0.11993(15) 0.78394(7) 0.58127(6) 0.0251(2) Uani 1 1 d .
O9 O 0.20803(15) 0.62170(7) 0.60881(6) 0.0264(2) Uani 1 1 d .
N10 N 0.25880(18) 0.47844(8) 0.47453(7) 0.0226(2) Uani 1 1 d D
H10A H 0.289(3) 0.4791(13) 0.5267(6) 0.034 Uiso 1 1 d D
H10B H 0.293(3) 0.4263(10) 0.4448(9) 0.034 Uiso 1 1 d D
N11 N 0.15911(16) 0.51429(8) 0.28568(7) 0.0206(2) Uani 1 1 d .
O12 O 0.20391(15) 0.42238(7) 0.30448(6) 0.0279(2) Uani 1 1 d .
O13 O 0.12374(16) 0.54475(8) 0.21330(6) 0.0290(2) Uani 1 1 d .

loop_
_atom_site_aniso_label
_atom_site_aniso_U_11
_atom_site_aniso_U_22
_atom_site_aniso_U_33
_atom_site_aniso_U_23
_atom_site_aniso_U_13
_atom_site_aniso_U_12
N1 0.0186(5) 0.0150(5) 0.0144(5) 0.0001(3) -0.0005(4) 0.0002(4)
N2 0.0192(5) 0.0164(5) 0.0147(5) -0.0010(4) -0.0002(4) -0.0005(4)
C3 0.0172(5) 0.0170(6) 0.0151(6) 0.0015(4) -0.0004(4) -0.0013(4)
C4 0.0147(5) 0.0167(6) 0.0200(6) 0.0013(4) 0.0002(4) -0.0022(4)
C5 0.0190(6) 0.0149(6) 0.0186(6) -0.0006(4) 0.0008(4) 0.0000(4)
N6 0.0262(6) 0.0182(5) 0.0141(5) 0.0025(4) -0.0014(4) 0.0018(4)
N7 0.0191(5) 0.0215(5) 0.0161(5) 0.0009(4) -0.0014(4) -0.0026(4)
O8 0.0314(5) 0.0247(5) 0.0192(5) -0.0049(4) -0.0013(4) 0.0028(4)
O9 0.0342(5) 0.0266(5) 0.0185(4) 0.0075(4) -0.0060(4) -0.0035(4)
N10 0.0255(5) 0.0170(5) 0.0252(6) 0.0031(4) -0.0035(4) 0.0023(4)
N11 0.0208(5) 0.0184(5) 0.0226(6) -0.0039(4) 0.0011(4) -0.0004(4)
O12 0.0351(6) 0.0154(4) 0.0334(5) -0.0044(4) 0.0000(4) 0.0030(4)
O13 0.0408(6) 0.0281(5) 0.0181(5) -0.0049(4) -0.0017(4) 0.0040(4)

loop_
_atom_type_symbol
_atom_type_description
_atom_type_scat_dispersion_real
_atom_type_scat_dispersion_imag
_atom_type_scat_source
C C 0.0033 0.0016 'International Tables Vol C Tables 4.2.6.8 and 6.1.1.4'
H H 0.0000 0.0000 'International Tables Vol C Tables 4.2.6.8 and 6.1.1.4'
N N 0.0061 0.0033 'International Tables Vol C Tables 4.2.6.8 and 6.1.1.4'
O O 0.0106 0.0060 'International Tables Vol C Tables 4.2.6.8 and 6.1.1.4'

loop_
_geom_angle_atom_site_label_1
_geom_angle_atom_site_label_2
_geom_angle_atom_site_label_3
_geom_angle
N2 N1 C5 112.41(9)
N2 N1 N6 120.20(9)
C5 N1 N6 126.32(10)
N1 N2 C3 104.66(9)
N2 C3 N7 119.65(10)
N2 C3 C4 113.61(10)
N7 C3 C4 126.66(10)
N10 C4 C5 128.81(11)
N10 C4 C3 129.87(11)
C5 C4 C3 101.31(10)
N1 C5 N11 124.10(11)
N1 C5 C4 107.99(10)
N11 C5 C4 127.91(11)
N1 N6 H6A 108.1(12)
N1 N6 H6B 105.6(11)
H6A N6 H6B 111.7(14)
O8 N7 O9 123.55(10)
O8 N7 C3 119.68(10)
O9 N7 C3 116.78(10)
C4 N10 H10A 119.2(11)
C4 N10 H10B 119.9(12)
H10A N10 H10B 119.7(16)
O13 N11 O12 124.25(10)
O13 N11 C5 119.70(10)
O12 N11 C5 116.05(10)

loop_
_geom_bond_atom_site_label_1
_geom_bond_atom_site_label_2
_geom_bond_distance
N1 N2 1.3059(14)
N1 C5 1.3758(15)
N1 N6 1.3912(14)
N2 C3 1.3534(15)
C3 N7 1.4053(15)
C3 C4 1.4074(16)
C4 N10 1.3363(16)
C4 C5 1.4028(17)
C5 N11 1.3979(15)
N6 H6A 0.856(9)
N6 H6B 0.860(9)
N7 O8 1.2373(14)
N7 O9 1.2416(13)
N10 H10A 0.850(9)
N10 H10B 0.842(9)
N11 O13 1.2340(14)
N11 O12 1.2404(14)

loop_
_geom_hbond_atom_site_label_D
_geom_hbond_atom_site_label_H
_geom_hbond_atom_site_label_A
_geom_hbond_distance_DH
_geom_hbond_distance_HA
_geom_hbond_distance_DA
_geom_hbond_angle_DHA
_geom_hbond_site_symmetry_A
N6 H6A O8 0.856(9) 2.405(12) 3.1591(14) 147.4(16) 7_575
N6 H6B O12 0.860(9) 2.443(14) 2.9920(13) 122.3(13) 3
N10 H10A O9 0.850(9) 2.293(15) 2.8235(15) 120.7(14) .
N10 H10B O12 0.842(9) 2.300(15) 2.8147(15) 119.7(14) .

loop_
_geom_torsion_atom_site_label_1
_geom_torsion_atom_site_label_2
_geom_torsion_atom_site_label_3
_geom_torsion_atom_site_label_4
_geom_torsion
C5 N1 N2 C3 -0.30(12)
N6 N1 N2 C3 168.62(10)
N1 N2 C3 N7 -176.05(10)
N1 N2 C3 C4 0.86(13)
N2 C3 C4 N10 179.35(12)
N7 C3 C4 N10 -4.0(2)
N2 C3 C4 C5 -1.04(13)
N7 C3 C4 C5 175.62(11)
N2 N1 C5 N11 179.70(10)
N6 N1 C5 N11 11.59(18)
N2 N1 C5 C4 -0.34(13)
N6 N1 C5 C4 -168.45(11)
N10 C4 C5 N1 -179.59(12)
C3 C4 C5 N1 0.79(12)
N10 C4 C5 N11 0.4(2)
C3 C4 C5 N11 -179.26(11)
N2 C3 N7 O8 -2.99(16)
C4 C3 N7 O8 -179.47(11)
N2 C3 N7 O9 176.55(10)
C4 C3 N7 O9 0.07(17)
N1 C5 N11 O13 3.66(18)
C4 C5 N11 O13 -176.29(12)
N1 C5 N11 O12 -176.29(11)
C4 C5 N11 O12 3.76(18)
